data_4328125
loop_
_publ_author_name
'Manuel Volpe'
'Nadia C. M\"osch-Zanetti'

_publ_section_title
;
 Molybdenum(VI) Dioxo and Oxo-Imido Complexes of Fluorinated \b-Ketiminato
 Ligands and Their Use in OAT Reactions
;
_journal_name_full 'Inorganic Chemistry'
_journal_page_first 1440
_journal_page_last 1449
_journal_paper_doi 10.1021/ic201681u
_journal_volume 51
_journal_year 2012
_chemical_formula_moiety 'C25 H27 F6 Mo N2 O3 P, C7 H8'
_chemical_formula_sum 'C32 H35 F6 Mo N2 O3 P'
_chemical_formula_weight 736.53
_chemical_name_systematic
; 
 ? 
;
_space_group_IT_number 14
_symmetry_cell_setting monoclinic
_symmetry_space_group_name_Hall '-P 2ybc'
_symmetry_space_group_name_H-M 'P 1 21/c 1'
_atom_sites_solution_hydrogens geom
_atom_sites_solution_primary direct
_atom_sites_solution_secondary difmap
_audit_creation_method SHELXL-97
_cell_angle_alpha 90.00
_cell_angle_beta 95.499(2)
_cell_angle_gamma 90.00
_cell_formula_units_Z 4
_cell_length_a 11.9011(8)
_cell_length_b 20.1516(13)
_cell_length_c 13.5855(10)
_cell_measurement_reflns_used 9580
_cell_measurement_temperature 100(2)
_cell_measurement_theta_max 37.89
_cell_measurement_theta_min 2.65
_cell_volume 3243.2(4)
_computing_cell_refinement 'Bruker SAINT'
_computing_data_collection 'Bruker APEX2'
_computing_data_reduction 'Bruker SAINT'
_computing_molecular_graphics 'Bruker SHELXTL'
_computing_publication_material 'Bruker SHELXTL'
_computing_structure_refinement 'SHELXL-97 (Sheldrick, 2008)'
_computing_structure_solution 'SHELXS-97 (Sheldrick, 2008)'
_diffrn_ambient_temperature 100(2)
_diffrn_measured_fraction_theta_full 0.998
_diffrn_measured_fraction_theta_max 0.867
_diffrn_measurement_device_type 'Bruker APEX-II CCD'
_diffrn_measurement_method '\f and \w scans'
_diffrn_radiation_monochromator graphite
_diffrn_radiation_source 'fine-focus sealed tube'
_diffrn_radiation_type MoK\a
_diffrn_radiation_wavelength 0.71073
_diffrn_reflns_av_R_equivalents 0.0279
_diffrn_reflns_av_sigmaI/netI 0.0224
_diffrn_reflns_limit_h_max 18
_diffrn_reflns_limit_h_min -18
_diffrn_reflns_limit_k_max 32
_diffrn_reflns_limit_k_min -31
_diffrn_reflns_limit_l_max 23
_diffrn_reflns_limit_l_min -23
_diffrn_reflns_number 96367
_diffrn_reflns_theta_full 30.00
_diffrn_reflns_theta_max 38.27
_diffrn_reflns_theta_min 2.40
_diffrn_standards_number 0
_exptl_absorpt_coefficient_mu 0.524
_exptl_absorpt_correction_T_max 1.000
_exptl_absorpt_correction_T_min 0.8683
_exptl_absorpt_correction_type multi-scan
_exptl_absorpt_process_details sadabs
_exptl_crystal_colour green
_exptl_crystal_density_diffrn 1.508
_exptl_crystal_description block
_exptl_crystal_F_000 1504
_exptl_crystal_size_max 0.65
_exptl_crystal_size_mid 0.52
_exptl_crystal_size_min 0.33
_refine_diff_density_max 1.125
_refine_diff_density_min -0.776
_refine_diff_density_rms 0.081
_refine_ls_extinction_method none
_refine_ls_goodness_of_fit_ref 1.076
_refine_ls_hydrogen_treatment riding
_refine_ls_matrix_type full
_refine_ls_number_parameters 440
_refine_ls_number_reflns 15579
_refine_ls_number_restraints 3
_refine_ls_restrained_S_all 1.076
_refine_ls_R_factor_all 0.0436
_refine_ls_R_factor_gt 0.0324
_refine_ls_shift/su_max 0.003
_refine_ls_shift/su_mean 0.000
_refine_ls_structure_factor_coef Fsqd
_refine_ls_weighting_details 'calc w=1/[\s^2^(Fo^2^)+(0.0291P)^2^+2.4538P] where P=(Fo^2^+2Fc^2^)/3'
_refine_ls_weighting_scheme calc
_refine_ls_wR_factor_gt 0.0722
_refine_ls_wR_factor_ref 0.0805
_reflns_number_gt 13189
_reflns_number_total 15579
_reflns_threshold_expression >2sigma(I)
_cod_data_source_file ic201681u_si_002_2.cif
_cod_data_source_block moanip
_cod_database_code 4328125

loop_
_symmetry_equiv_pos_as_xyz
'x, y, z'
'-x, y+1/2, -z+1/2'
'-x, -y, -z'
'x, -y-1/2, z-1/2'

loop_
_atom_site_label
_atom_site_type_symbol
_atom_site_fract_x
_atom_site_fract_y
_atom_site_fract_z
_atom_site_U_iso_or_equiv
_atom_site_adp_type
_atom_site_occupancy
_atom_site_symmetry_multiplicity
_atom_site_calc_flag
_atom_site_refinement_flags
_atom_site_disorder_assembly
_atom_site_disorder_group
Mo1 Mo 0.401576(8) 0.506369(4) 0.192274(7) 0.01207(2) Uani 1 1 d . . .
P1 P 0.19072(3) 0.499648(16) 0.16482(3) 0.01955(6) Uani 1 1 d . . .
F1 F 0.27864(9) 0.62558(5) 0.52909(7) 0.0323(2) Uani 1 1 d . . .
F2 F 0.36896(8) 0.68277(4) 0.42856(7) 0.03031(19) Uani 1 1 d . . .
F3 F 0.19857(8) 0.65139(5) 0.38523(7) 0.03224(19) Uani 1 1 d . . .
F4 F 0.7801(3) 0.5813(2) 0.3504(3) 0.0727(12) Uani 0.776(12) 1 d PD A 1
F5 F 0.7747(2) 0.48056(15) 0.3107(2) 0.0416(7) Uani 0.776(12) 1 d PD A 1
F6 F 0.8438(3) 0.5501(2) 0.2170(3) 0.0478(8) Uani 0.776(12) 1 d PD A 1
F5A F 0.7872(13) 0.4769(5) 0.2840(17) 0.090(5) Uani 0.224(12) 1 d PD A 2
F6A F 0.7710(9) 0.5599(10) 0.3655(7) 0.080(5) Uani 0.224(12) 1 d PD A 2
F4A F 0.8466(13) 0.5708(14) 0.2376(16) 0.103(8) Uani 0.224(12) 1 d PD A 2
N1 N 0.39533(8) 0.43779(5) 0.31287(7) 0.01521(16) Uani 1 1 d . . .
N2 N 0.43345(8) 0.59420(5) 0.10272(7) 0.01424(15) Uani 1 1 d . . .
O1 O 0.40715(8) 0.45413(4) 0.09618(7) 0.02097(16) Uani 1 1 d . . .
O2 O 0.36135(8) 0.57879(4) 0.29728(7) 0.01842(15) Uani 1 1 d . . .
O3 O 0.56905(7) 0.51613(5) 0.25643(7) 0.01970(16) Uani 1 1 d . . .
C1 C 0.29692(12) 0.63211(6) 0.43386(10) 0.0218(2) Uani 1 1 d . . .
C2 C 0.33964(10) 0.56942(6) 0.38773(9) 0.01803(19) Uani 1 1 d . . .
C3 C 0.34929(12) 0.51233(6) 0.44222(9) 0.0210(2) Uani 1 1 d . . .
H3 H 0.3340 0.5150 0.5095 0.025 Uiso 1 1 calc R . .
C4 C 0.38070(10) 0.44832(6) 0.40604(9) 0.01794(19) Uani 1 1 d . . .
C5 C 0.39149(13) 0.39317(7) 0.48171(10) 0.0254(3) Uani 1 1 d . . .
H5A H 0.3189 0.3703 0.4823 0.038 Uiso 1 1 calc R . .
H5B H 0.4136 0.4119 0.5473 0.038 Uiso 1 1 calc R . .
H5C H 0.4491 0.3615 0.4646 0.038 Uiso 1 1 calc R . .
C6 C 0.42001(10) 0.37077(5) 0.28355(9) 0.01652(18) Uani 1 1 d . . .
C7 C 0.33416(11) 0.32374(6) 0.27160(10) 0.0218(2) Uani 1 1 d . . .
H7 H 0.2596 0.3350 0.2850 0.026 Uiso 1 1 calc R . .
C8 C 0.35817(13) 0.25986(6) 0.23979(11) 0.0260(3) Uani 1 1 d . . .
H8 H 0.2996 0.2277 0.2311 0.031 Uiso 1 1 calc R . .
C9 C 0.46693(14) 0.24299(6) 0.22077(10) 0.0260(3) Uani 1 1 d . . .
H9 H 0.4831 0.1994 0.1996 0.031 Uiso 1 1 calc R . .
C10 C 0.55191(12) 0.29020(6) 0.23282(10) 0.0240(2) Uani 1 1 d . . .
H10 H 0.6264 0.2787 0.2197 0.029 Uiso 1 1 calc R . .
C11 C 0.52912(11) 0.35421(6) 0.26400(9) 0.0198(2) Uani 1 1 d . . .
H11 H 0.5877 0.3863 0.2719 0.024 Uiso 1 1 calc R . .
C12 C 0.76184(10) 0.54069(7) 0.27420(10) 0.0222(2) Uani 1 1 d . . .
C13 C 0.64488(9) 0.55210(6) 0.22074(8) 0.01562(18) Uani 1 1 d . A .
C14 C 0.63478(10) 0.59863(6) 0.14806(9) 0.01768(19) Uani 1 1 d . . .
H14 H 0.7028 0.6184 0.1312 0.021 Uiso 1 1 calc R A .
C15 C 0.53207(10) 0.62121(5) 0.09385(8) 0.01556(18) Uani 1 1 d . A .
C16 C 0.54636(11) 0.67847(6) 0.02489(10) 0.0208(2) Uani 1 1 d . . .
H16A H 0.5290 0.6638 -0.0436 0.031 Uiso 1 1 calc R A .
H16B H 0.6244 0.6944 0.0342 0.031 Uiso 1 1 calc R . .
H16C H 0.4950 0.7144 0.0392 0.031 Uiso 1 1 calc R . .
C17 C 0.33934(10) 0.62181(6) 0.04215(9) 0.01609(18) Uani 1 1 d . . .
C18 C 0.28663(11) 0.67887(6) 0.07171(11) 0.0238(2) Uani 1 1 d . . .
H18 H 0.3122 0.6998 0.1324 0.029 Uiso 1 1 calc R . .
C19 C 0.19563(12) 0.70537(7) 0.01169(13) 0.0299(3) Uani 1 1 d . . .
H19 H 0.1593 0.7444 0.0318 0.036 Uiso 1 1 calc R . .
C20 C 0.15832(14) 0.67527(9) -0.07622(13) 0.0361(4) Uani 1 1 d . . .
H20 H 0.0963 0.6934 -0.1167 0.043 Uiso 1 1 calc R . .
C21 C 0.21142(16) 0.61840(11) -0.10567(13) 0.0427(4) Uani 1 1 d . . .
H21 H 0.1856 0.5977 -0.1665 0.051 Uiso 1 1 calc R . .
C22 C 0.30251(13) 0.59131(8) -0.04679(11) 0.0294(3) Uani 1 1 d . . .
H22 H 0.3389 0.5524 -0.0673 0.035 Uiso 1 1 calc R . .
C23 C 0.12126(12) 0.47087(8) 0.27089(13) 0.0316(3) Uani 1 1 d . . .
H23A H 0.0409 0.4637 0.2510 0.047 Uiso 1 1 calc R . .
H23B H 0.1298 0.5043 0.3234 0.047 Uiso 1 1 calc R . .
H23C H 0.1558 0.4291 0.2953 0.047 Uiso 1 1 calc R . .
C24 C 0.10194(13) 0.57161(11) 0.1345(2) 0.0536(6) Uani 1 1 d . . .
H24A H 0.1128 0.5867 0.0675 0.080 Uiso 1 1 calc R . .
H24B H 0.1226 0.6073 0.1818 0.080 Uiso 1 1 calc R . .
H24C H 0.0226 0.5596 0.1379 0.080 Uiso 1 1 calc R . .
C25 C 0.14731(19) 0.43944(15) 0.07074(19) 0.0662(8) Uani 1 1 d . . .
H25A H 0.0650 0.4348 0.0654 0.099 Uiso 1 1 calc R . .
H25B H 0.1824 0.3965 0.0885 0.099 Uiso 1 1 calc R . .
H25C H 0.1710 0.4542 0.0072 0.099 Uiso 1 1 calc R . .
C1S C 0.90123(15) 0.69931(9) 0.49193(19) 0.0470(5) Uani 1 1 d . . .
H1S H 0.8736 0.6848 0.4276 0.056 Uiso 1 1 calc R . .
C2S C 0.87271(17) 0.76170(10) 0.5240(3) 0.0675(9) Uani 1 1 d . . .
H2S H 0.8248 0.7893 0.4816 0.081 Uiso 1 1 calc R . .
C3S C 0.91180(19) 0.78403(10) 0.6145(3) 0.0650(8) Uani 1 1 d . . .
H3S H 0.8926 0.8273 0.6351 0.078 Uiso 1 1 calc R . .
C4S C 0.9789(2) 0.74419(10) 0.6761(2) 0.0551(6) Uani 1 1 d . . .
H4S H 1.0059 0.7596 0.7402 0.066 Uiso 1 1 calc R . .
C5S C 1.00835(18) 0.68081(9) 0.64562(15) 0.0394(4) Uani 1 1 d . . .
H5S H 1.0553 0.6535 0.6892 0.047 Uiso 1 1 calc R . .
C6S C 0.97006(12) 0.65751(7) 0.55307(13) 0.0285(3) Uani 1 1 d . . .
C7S C 0.99830(14) 0.58938(8) 0.51875(13) 0.0327(3) Uani 1 1 d . . .
H7S1 H 1.0629 0.5719 0.5610 0.049 Uiso 1 1 calc R . .
H7S2 H 1.0173 0.5916 0.4502 0.049 Uiso 1 1 calc R . .
H7S3 H 0.9331 0.5601 0.5226 0.049 Uiso 1 1 calc R . .

loop_
_atom_site_aniso_label
_atom_site_aniso_U_11
_atom_site_aniso_U_22
_atom_site_aniso_U_33
_atom_site_aniso_U_23
_atom_site_aniso_U_13
_atom_site_aniso_U_12
Mo1 0.01235(4) 0.01086(4) 0.01313(4) 0.00116(3) 0.00199(3) 0.00034(3)
P1 0.01327(12) 0.01942(14) 0.02561(15) 0.00498(11) 0.00004(10) -0.00207(10)
F1 0.0510(6) 0.0266(4) 0.0214(4) -0.0046(3) 0.0153(4) 0.0003(4)
F2 0.0396(5) 0.0153(3) 0.0379(5) -0.0053(3) 0.0130(4) -0.0051(3)
F3 0.0320(4) 0.0305(4) 0.0344(5) -0.0070(4) 0.0041(4) 0.0098(4)
F4 0.0433(15) 0.0857(19) 0.081(2) -0.0606(17) -0.0366(14) 0.0232(12)
F5 0.0210(7) 0.0503(15) 0.0519(11) 0.0329(11) -0.0047(7) 0.0018(8)
F6 0.0137(11) 0.0762(16) 0.0555(13) 0.0368(11) 0.0139(10) 0.0118(11)
F5A 0.070(7) 0.019(3) 0.167(13) -0.025(5) -0.060(7) 0.024(4)
F6A 0.021(3) 0.206(15) 0.015(3) -0.004(5) 0.003(2) -0.001(6)
F4A 0.020(4) 0.177(18) 0.106(12) 0.110(12) -0.018(5) -0.027(7)
N1 0.0161(4) 0.0120(4) 0.0176(4) 0.0024(3) 0.0021(3) -0.0001(3)
N2 0.0152(4) 0.0128(4) 0.0148(4) 0.0010(3) 0.0021(3) 0.0004(3)
O1 0.0275(4) 0.0159(4) 0.0198(4) -0.0012(3) 0.0041(3) 0.0029(3)
O2 0.0263(4) 0.0136(3) 0.0161(4) -0.0003(3) 0.0059(3) -0.0002(3)
O3 0.0151(4) 0.0223(4) 0.0212(4) 0.0070(3) -0.0007(3) -0.0016(3)
C1 0.0285(6) 0.0175(5) 0.0204(5) -0.0023(4) 0.0084(4) -0.0011(4)
C2 0.0223(5) 0.0146(4) 0.0180(5) -0.0015(3) 0.0057(4) -0.0018(4)
C3 0.0298(6) 0.0170(5) 0.0170(5) 0.0008(4) 0.0066(4) -0.0022(4)
C4 0.0210(5) 0.0155(5) 0.0175(5) 0.0034(3) 0.0026(4) -0.0017(4)
C5 0.0361(7) 0.0198(5) 0.0202(6) 0.0069(4) 0.0016(5) -0.0034(5)
C6 0.0197(5) 0.0115(4) 0.0182(5) 0.0033(3) 0.0011(4) 0.0012(3)
C7 0.0224(5) 0.0138(5) 0.0291(6) 0.0024(4) 0.0018(4) -0.0008(4)
C8 0.0343(7) 0.0137(5) 0.0298(7) 0.0013(4) 0.0017(5) -0.0027(4)
C9 0.0414(7) 0.0137(5) 0.0237(6) 0.0029(4) 0.0069(5) 0.0047(5)
C10 0.0300(6) 0.0189(5) 0.0239(6) 0.0052(4) 0.0074(5) 0.0082(4)
C11 0.0208(5) 0.0170(5) 0.0218(5) 0.0042(4) 0.0033(4) 0.0030(4)
C12 0.0157(5) 0.0269(6) 0.0237(6) 0.0008(4) 0.0008(4) 0.0006(4)
C13 0.0138(4) 0.0165(4) 0.0166(5) -0.0005(3) 0.0018(3) 0.0003(3)
C14 0.0154(4) 0.0188(5) 0.0192(5) 0.0030(4) 0.0031(4) -0.0016(4)
C15 0.0175(5) 0.0142(4) 0.0153(4) 0.0010(3) 0.0032(3) -0.0001(3)
C16 0.0232(5) 0.0173(5) 0.0222(5) 0.0064(4) 0.0042(4) -0.0023(4)
C17 0.0166(4) 0.0144(4) 0.0173(5) 0.0036(3) 0.0020(3) 0.0011(3)
C18 0.0233(6) 0.0161(5) 0.0318(7) 0.0003(4) 0.0019(5) 0.0037(4)
C19 0.0245(6) 0.0212(6) 0.0444(8) 0.0115(5) 0.0056(6) 0.0073(5)
C20 0.0283(7) 0.0429(9) 0.0359(8) 0.0174(7) -0.0036(6) 0.0094(6)
C21 0.0422(9) 0.0580(11) 0.0250(7) -0.0005(7) -0.0118(7) 0.0145(8)
C22 0.0317(7) 0.0361(7) 0.0190(6) -0.0036(5) -0.0050(5) 0.0109(6)
C23 0.0184(6) 0.0357(7) 0.0415(8) 0.0151(6) 0.0075(5) -0.0005(5)
C24 0.0179(6) 0.0539(11) 0.0903(16) 0.0489(12) 0.0125(8) 0.0092(7)
C25 0.0415(11) 0.097(2) 0.0607(14) -0.0425(14) 0.0069(10) -0.0375(12)
C1S 0.0290(8) 0.0306(8) 0.0777(15) 0.0172(9) -0.0142(8) -0.0064(6)
C2S 0.0287(9) 0.0276(9) 0.143(3) 0.0204(12) -0.0078(12) 0.0004(7)
C3S 0.0403(10) 0.0234(8) 0.137(3) -0.0041(11) 0.0348(14) -0.0018(7)
C4S 0.0706(15) 0.0333(9) 0.0661(15) -0.0081(9) 0.0313(12) -0.0106(9)
C5S 0.0518(10) 0.0269(7) 0.0402(9) 0.0054(6) 0.0074(8) -0.0036(7)
C6S 0.0231(6) 0.0211(6) 0.0416(8) 0.0075(5) 0.0037(5) -0.0036(5)
C7S 0.0312(7) 0.0275(7) 0.0391(8) 0.0022(6) 0.0010(6) -0.0012(5)

loop_
_atom_type_symbol
_atom_type_description
_atom_type_scat_dispersion_real
_atom_type_scat_dispersion_imag
_atom_type_scat_source
Mo Mo -1.6832 0.6857 'International Tables Vol C Tables 4.2.6.8 and 6.1.1.4'
P P 0.1023 0.0942 'International Tables Vol C Tables 4.2.6.8 and 6.1.1.4'
F F 0.0171 0.0103 'International Tables Vol C Tables 4.2.6.8 and 6.1.1.4'
N N 0.0061 0.0033 'International Tables Vol C Tables 4.2.6.8 and 6.1.1.4'
O O 0.0106 0.0060 'International Tables Vol C Tables 4.2.6.8 and 6.1.1.4'
C C 0.0033 0.0016 'International Tables Vol C Tables 4.2.6.8 and 6.1.1.4'
H H 0.0000 0.0000 'International Tables Vol C Tables 4.2.6.8 and 6.1.1.4'

loop_
_geom_angle_atom_site_label_1
_geom_angle_atom_site_label_2
_geom_angle_atom_site_label_3
_geom_angle
O1 Mo1 O3 105.86(4)
O1 Mo1 O2 167.76(4)
O3 Mo1 O2 85.60(4)
O1 Mo1 N1 101.29(4)
O3 Mo1 N1 81.09(4)
O2 Mo1 N1 84.46(4)
O1 Mo1 N2 93.01(4)
O3 Mo1 N2 86.98(3)
O2 Mo1 N2 83.15(4)
N1 Mo1 N2 163.41(4)
O1 Mo1 P1 87.94(4)
O3 Mo1 P1 163.99(3)
O2 Mo1 P1 81.39(3)
N1 Mo1 P1 88.36(3)
N2 Mo1 P1 100.63(3)
C25 P1 C24 104.80(14)
C25 P1 C23 103.04(11)
C24 P1 C23 97.77(8)
C25 P1 Mo1 110.92(8)
C24 P1 Mo1 122.87(6)
C23 P1 Mo1 115.03(5)
C4 N1 C6 117.78(10)
C4 N1 Mo1 130.47(8)
C6 N1 Mo1 111.58(7)
C15 N2 C17 116.28(9)
C15 N2 Mo1 126.05(8)
C17 N2 Mo1 117.49(7)
C2 O2 Mo1 127.97(8)
C13 O3 Mo1 124.47(8)
F1 C1 F2 106.92(11)
F1 C1 F3 106.78(11)
F2 C1 F3 106.54(11)
F1 C1 C2 114.13(11)
F2 C1 C2 111.74(11)
F3 C1 C2 110.33(11)
O2 C2 C3 128.56(11)
O2 C2 C1 112.07(10)
C3 C2 C1 119.37(11)
C2 C3 C4 125.39(11)
N1 C4 C3 122.43(11)
N1 C4 C5 121.81(11)
C3 C4 C5 115.71(11)
C11 C6 C7 120.19(11)
C11 C6 N1 119.65(10)
C7 C6 N1 120.13(11)
C6 C7 C8 119.62(12)
C9 C8 C7 120.41(13)
C8 C9 C10 119.56(12)
C9 C10 C11 120.69(13)
C6 C11 C10 119.54(12)
F6A C12 F5 85.3(9)
F6A C12 F4A 103.1(11)
F5 C12 F4A 120.2(10)
F6A C12 F6 121.5(6)
F5 C12 F6 106.9(2)
F4A C12 F6 21.9(14)
F6A C12 F4 21.7(8)
F5 C12 F4 105.7(3)
F4A C12 F4 86.3(12)
F6 C12 F4 107.3(3)
F6A C12 F5A 101.3(9)
F5 C12 F5A 18.0(11)
F4A C12 F5A 108.1(10)
F6 C12 F5A 91.4(10)
F4 C12 F5A 120.2(8)
F6A C12 C13 113.6(6)
F5 C12 C13 112.78(16)
F4A C12 C13 116.7(7)
F6 C12 C13 113.0(2)
F4 C12 C13 110.74(18)
F5A C12 C13 112.5(6)
O3 C13 C14 130.22(11)
O3 C13 C12 112.10(10)
C14 C13 C12 117.61(10)
C13 C14 C15 127.00(11)
N2 C15 C14 123.11(10)
N2 C15 C16 122.08(10)
C14 C15 C16 114.81(10)
C18 C17 C22 120.32(12)
C18 C17 N2 120.28(11)
C22 C17 N2 119.39(11)
C17 C18 C19 119.63(14)
C20 C19 C18 120.39(14)
C19 C20 C21 119.82(14)
C20 C21 C22 120.58(16)
C17 C22 C21 119.26(14)
C2S C1S C6S 120.7(2)
C3S C2S C1S 121.1(2)
C2S C3S C4S 119.6(2)
C3S C4S C5S 120.4(2)
C6S C5S C4S 120.8(2)
C5S C6S C1S 117.53(17)
C5S C6S C7S 122.11(15)
C1S C6S C7S 120.34(17)

loop_
_geom_bond_atom_site_label_1
_geom_bond_atom_site_label_2
_geom_bond_distance
Mo1 O1 1.6833(9)
Mo1 O3 2.1067(9)
Mo1 O2 2.1272(9)
Mo1 N1 2.1500(10)
Mo1 N2 2.2012(9)
Mo1 P1 2.5051(4)
P1 C25 1.802(2)
P1 C24 1.8182(17)
P1 C23 1.8234(15)
F1 C1 1.3389(15)
F2 C1 1.3395(15)
F3 C1 1.3451(17)
F4 C12 1.322(3)
F5 C12 1.313(3)
F6 C12 1.319(3)
F5A C12 1.324(10)
F6A C12 1.294(10)
F4A C12 1.315(15)
N1 C4 1.3115(16)
N1 C6 1.4462(15)
N2 C15 1.3097(14)
N2 C17 1.4369(15)
O2 C2 1.2935(14)
O3 C13 1.2880(14)
C1 C2 1.5193(17)
C2 C3 1.3669(17)
C3 C4 1.4424(17)
C4 C5 1.5110(17)
C6 C11 1.3908(17)
C6 C7 1.3915(17)
C7 C8 1.3962(18)
C8 C9 1.386(2)
C9 C10 1.387(2)
C10 C11 1.3924(18)
C12 C13 1.5246(17)
C13 C14 1.3586(16)
C14 C15 1.4391(16)
C15 C16 1.5062(16)
C17 C18 1.3875(17)
C17 C22 1.3886(18)
C18 C19 1.398(2)
C19 C20 1.375(3)
C20 C21 1.386(3)
C21 C22 1.395(2)
C1S C2S 1.383(3)
C1S C6S 1.393(2)
C2S C3S 1.350(4)
C3S C4S 1.362(4)
C4S C5S 1.398(3)
C5S C6S 1.378(3)
C6S C7S 1.498(2)
